data_9004294
loop_
_publ_author_name
'Burns, P. C.'
'Hawthorne, F. C.'

_publ_section_title
;Structure and hydrogen bonding in preobrazhenskite, a complex
 heteropolyhedral borate
;
_journal_name_full 'The Canadian Mineralogist'
_journal_page_first 387
_journal_page_last 396
_journal_volume 32
_journal_year 1994
_chemical_formula_sum 'B11 H9 Mg3 O24'
_chemical_name_mineral Preobrazhenskite
_space_group_IT_number 60
_symmetry_space_group_name_Hall '-P 2n 2ab'
_symmetry_space_group_name_H-M 'P b c n'
_cell_angle_alpha 90
_cell_angle_beta 90
_cell_angle_gamma 90
_cell_formula_units_Z 4
_cell_length_a 16.291
_cell_length_b 9.181
_cell_length_c 10.571
_cell_volume 1581.080
_database_code_amcsd 0005367
_exptl_crystal_density_diffrn 2.457
_cod_original_formula_sum 'Mg3 B11 H9 O24'
_cod_database_code 9004294

loop_
_space_group_symop_operation_xyz
x,y,z
x,-y,1/2+z
-x,y,1/2-z
1/2-x,1/2+y,z
1/2+x,1/2-y,-z
1/2+x,1/2+y,1/2-z
1/2-x,1/2-y,1/2+z
-x,-y,-z

loop_
_atom_site_aniso_label
_atom_site_aniso_U_11
_atom_site_aniso_U_22
_atom_site_aniso_U_33
_atom_site_aniso_U_12
_atom_site_aniso_U_13
_atom_site_aniso_U_23
Mg1 0.00560 0.00550 0.00780 0.00000 0.00030 0.00000
Mg2 0.00600 0.00550 0.00620 0.00040 0.00000 -0.00010
B1 0.00730 0.00630 0.00640 0.00000 0.00110 0.00000
B2 0.00920 0.00720 0.00860 -0.00090 0.00080 0.00070
B3 0.00600 0.00760 0.00650 0.00010 -0.00070 0.00020
B4 0.00740 0.00420 0.00580 -0.00020 0.00000 -0.00050
B5 0.00830 0.00710 0.00550 0.00000 0.00070 0.00010
B6 0.00790 0.00650 0.00730 -0.00070 0.00210 -0.00020
O1 0.00670 0.00740 0.00610 0.00110 -0.00040 -0.00070
O2 0.00910 0.00610 0.00960 0.00000 0.00210 0.00170
O-h3 0.03070 0.01050 0.02230 0.00240 0.01600 0.00570
O4 0.01000 0.00740 0.00740 0.00170 0.00280 0.00110
O5 0.00710 0.00670 0.01180 0.00070 -0.00220 -0.00150
O-h6 0.00650 0.00580 0.00860 -0.00050 0.00190 -0.00100
O-h7 0.01080 0.00890 0.00960 -0.00350 -0.00320 0.00190
O8 0.00790 0.00650 0.00620 0.00070 0.00210 0.00050
O9 0.00790 0.00660 0.00860 0.00090 -0.00260 0.00110
O10 0.00850 0.00760 0.01100 0.00060 -0.00320 -0.00170
O-h11 0.01050 0.01020 0.00790 0.00410 0.00150 0.00150
O-h12 0.00870 0.00950 0.01220 0.00140 0.00120 0.00530

loop_
_atom_site_label
_atom_site_fract_x
_atom_site_fract_y
_atom_site_fract_z
_atom_site_U_iso_or_equiv
_atom_site_type_symbol
_atom_site_attached_hydrogens
Mg1 0.00000 0.42830 0.25000 ? Mg 0
Mg2 0.16602 0.06238 0.41426 ? Mg 0
B1 0.00000 0.13880 0.25000 ? B 0
B2 0.08880 0.18520 0.06960 ? B 0
B3 0.10380 0.95910 0.19760 ? B 0
B4 0.10120 0.70220 0.12000 ? B 0
B5 0.21220 0.77850 0.26140 ? B 0
B6 0.17210 0.35570 0.40960 ? B 0
H3 0.12600 0.35100 -0.02700 0.01500 H 0
H6 0.00000 0.82500 0.25000 0.01500 H 0
H7 0.00900 0.60900 0.06500 0.01500 H 0
H11 0.23000 0.43400 0.54500 0.01500 H 0
H12 0.13600 0.48800 0.29900 0.01500 H 0
O1 0.06782 0.04930 0.29430 ? O 0
O2 0.03051 0.23890 0.14970 ? O 0
O-h3 0.12360 0.26780 -0.02310 ? O 0
O4 0.11387 0.04200 0.07580 ? O 0
O5 0.18564 0.92020 0.24930 ? O 0
O-h6 0.05602 0.82690 0.17290 ? O 0
O-h7 0.04590 0.57440 0.11710 ? O 0
O8 0.13128 0.74320 -0.00410 ? O 0
O9 0.17179 0.66600 0.20320 ? O 0
O10 0.28184 0.74890 0.32810 ? O 0
O-h11 0.27252 0.96090 0.47450 ? O 0
O-h12 0.38678 0.93960 0.33450 ? O 0

loop_
_cod_changelog_entry_id
_cod_changelog_entry_author
_cod_changelog_entry_date
_cod_changelog_entry_text
1
;cod-tools version 3.8.0
Id: cif_guess_AMCSD_atom_types 9581 2023-05-17 12:35:41Z saulius
;
2023-05-18T08:40:52+03:00
;Derived atom types and hydrogen counts
from atom names that follow the AMCSD naming convention
(Wat == water, O-H == hydroxyl).
;
2
;cod-tools version 3.10.1
Id: cif_fix_AMCSD_aniso_labels 10200 2024-08-01 14:09:44Z saulius
;
2024-08-02T12:20:33+03:00
;Changed the following '_atom_site_aniso_label' values:
'Oh3' -> 'O-h3'
'Oh6' -> 'O-h6'
'Oh7' -> 'O-h7'
'Oh11' -> 'O-h11'
'Oh12' -> 'O-h12'
;

loop_
_cod_related_entry_id
_cod_related_entry_database
_cod_related_entry_code
1 AMCSD 0005367
